data_2233683
loop_
_publ_author_name
'El-Brollosy, Nasser R.'
'El-Emam, Ali A.'
'Al-Turkistani, Abdulghafoor A.'
'Ng, Seik Weng'

_publ_section_title
;
 2-{[(2-Methylprop-2-en-1-yl)oxy]methyl}-6-phenyl-2,3,4,5-tetrahydro-1,2,4-triazine-3,5-dione
;
_journal_coeditor_code XU5422
_journal_issue 2
_journal_name_full 'Acta Crystallographica Section E'
_journal_page_first o347
_journal_paper_doi 10.1107/S160053681105567X
_journal_volume 68
_journal_year 2012
_chemical_formula_iupac 'C14 H15 N3 O3'
_chemical_formula_moiety 'C14 H15 N3 O3'
_chemical_formula_sum 'C14 H15 N3 O3'
_chemical_formula_weight 273.29
_chemical_name_systematic
;
2-{[(2-Methylprop-2-en-1-yl)oxy]methyl}-6-phenyl-2,3,4,5-tetrahydro-1,2,4-
triazine-3,5-dione
;
_space_group_IT_number 2
_symmetry_cell_setting triclinic
_symmetry_space_group_name_Hall '-P 1'
_symmetry_space_group_name_H-M 'P -1'
_atom_sites_solution_hydrogens geom
_atom_sites_solution_primary direct
_atom_sites_solution_secondary difmap
_audit_creation_method SHELXL-97
_cell_angle_alpha 81.588(8)
_cell_angle_beta 85.836(7)
_cell_angle_gamma 87.245(9)
_cell_formula_units_Z 2
_cell_length_a 4.6162(5)
_cell_length_b 11.7896(14)
_cell_length_c 12.5769(10)
_cell_measurement_reflns_used 1917
_cell_measurement_temperature 100(2)
_cell_measurement_theta_max 27.4958
_cell_measurement_theta_min 2.5577
_cell_volume 674.84(12)
_computing_cell_refinement 'CrysAlis PRO (Agilent, 2010)'
_computing_data_collection 'CrysAlis PRO (Agilent, 2010)'
_computing_data_reduction 'CrysAlis PRO (Agilent, 2010)'
_computing_molecular_graphics 'X-SEED (Barbour, 2001)'
_computing_publication_material 'publCIF (Westrip, 2010)'
_computing_structure_refinement 'SHELXL97 (Sheldrick, 2008)'
_computing_structure_solution 'SHELXS97 (Sheldrick, 2008)'
_diffrn_ambient_temperature 100(2)
_diffrn_detector_area_resol_mean 10.4041
_diffrn_measured_fraction_theta_full 0.999
_diffrn_measured_fraction_theta_max 0.999
_diffrn_measurement_device_type 'Agilent SuperNova Dual diffractometer with an Atlas detector'
_diffrn_measurement_method '\w scan'
_diffrn_radiation_monochromator Mirror
_diffrn_radiation_source 'SuperNova (Mo) X-ray Source'
_diffrn_radiation_type MoK\a
_diffrn_radiation_wavelength 0.71073
_diffrn_reflns_av_R_equivalents 0.0863
_diffrn_reflns_av_sigmaI/netI 0.0893
_diffrn_reflns_limit_h_max 6
_diffrn_reflns_limit_h_min -6
_diffrn_reflns_limit_k_max 15
_diffrn_reflns_limit_k_min -15
_diffrn_reflns_limit_l_max 16
_diffrn_reflns_limit_l_min -16
_diffrn_reflns_number 9875
_diffrn_reflns_theta_full 27.56
_diffrn_reflns_theta_max 27.56
_diffrn_reflns_theta_min 2.56
_diffrn_standards_decay_% 0
_diffrn_standards_interval_count 0
_diffrn_standards_interval_time 0
_diffrn_standards_number 0
_exptl_absorpt_coefficient_mu 0.097
_exptl_absorpt_correction_T_max 0.9971
_exptl_absorpt_correction_T_min 0.9715
_exptl_absorpt_correction_type multi-scan
_exptl_absorpt_process_details '(CrysAlis PRO; Agilent, 2010)'
_exptl_crystal_colour colorless
_exptl_crystal_density_diffrn 1.345
_exptl_crystal_density_method 'not measured'
_exptl_crystal_description prism
_exptl_crystal_F_000 288
_exptl_crystal_size_max 0.30
_exptl_crystal_size_mid 0.03
_exptl_crystal_size_min 0.03
_refine_diff_density_max 0.526
_refine_diff_density_min -0.447
_refine_ls_extinction_method none
_refine_ls_goodness_of_fit_ref 1.010
_refine_ls_hydrogen_treatment mixed
_refine_ls_matrix_type full
_refine_ls_number_parameters 186
_refine_ls_number_reflns 3088
_refine_ls_number_restraints 1
_refine_ls_restrained_S_all 1.010
_refine_ls_R_factor_all 0.1256
_refine_ls_R_factor_gt 0.0805
_refine_ls_shift/su_max 0.001
_refine_ls_shift/su_mean 0.001
_refine_ls_structure_factor_coef Fsqd
_refine_ls_weighting_details 'calc w=1/[\s^2^(Fo^2^)+(0.1384P)^2^] where P=(Fo^2^+2Fc^2^)/3'
_refine_ls_weighting_scheme calc
_refine_ls_wR_factor_gt 0.2026
_refine_ls_wR_factor_ref 0.2498
_reflns_number_gt 1878
_reflns_number_total 3088
_reflns_threshold_expression I>2\s(I)
_cod_data_source_file xu5422.cif
_cod_data_source_block I
_cod_database_code 2233683
_cod_database_fobs_code 2233683

loop_
_symmetry_equiv_pos_as_xyz
'x, y, z'
'-x, -y, -z'

loop_
_atom_site_type_symbol
_atom_site_label
_atom_site_fract_x
_atom_site_fract_y
_atom_site_fract_z
_atom_site_U_iso_or_equiv
_atom_site_adp_type
_atom_site_calc_flag
_atom_site_refinement_flags
_atom_site_occupancy
_atom_site_symmetry_multiplicity
O O1 0.5220(4) 0.40726(17) 0.61847(14) 0.0268(5) Uani d . 1 1
O O2 -0.1301(4) 0.7060(2) 0.55343(15) 0.0370(6) Uani d . 1 1
O O3 0.0363(4) 0.24966(17) 0.82369(14) 0.0261(5) Uani d . 1 1
N N1 0.1946(5) 0.5578(2) 0.58770(16) 0.0224(6) Uani d D 1 1
H H1 0.277(7) 0.580(3) 0.5224(14) 0.062(12) Uiso d D 1 1
N N2 0.1685(5) 0.4378(2) 0.74966(16) 0.0219(5) Uani d . 1 1
N N3 -0.0574(4) 0.5017(2) 0.78892(16) 0.0216(5) Uani d . 1 1
C C1 0.3099(6) 0.4641(2) 0.6493(2) 0.0227(6) Uani d . 1 1
C C2 -0.0396(6) 0.6266(3) 0.6174(2) 0.0248(6) Uani d . 1 1
C C3 -0.1586(5) 0.5929(2) 0.73057(19) 0.0207(6) Uani d . 1 1
C C4 -0.3984(5) 0.6607(2) 0.7819(2) 0.0217(6) Uani d . 1 1
C C5 -0.5471(6) 0.7527(2) 0.7267(2) 0.0257(6) Uani d . 1 1
H H5 -0.5003 0.7749 0.6520 0.031 Uiso calc R 1 1
C C6 -0.7664(6) 0.8135(3) 0.7801(2) 0.0305(7) Uani d . 1 1
H H6 -0.8691 0.8762 0.7415 0.037 Uiso calc R 1 1
C C7 -0.8330(6) 0.7822(3) 0.8889(2) 0.0292(7) Uani d . 1 1
H H7 -0.9804 0.8239 0.9252 0.035 Uiso calc R 1 1
C C8 -0.6862(6) 0.6905(3) 0.9448(2) 0.0299(7) Uani d . 1 1
H H8 -0.7345 0.6689 1.0195 0.036 Uiso calc R 1 1
C C9 -0.4675(6) 0.6294(3) 0.8926(2) 0.0263(7) Uani d . 1 1
H H9 -0.3655 0.5668 0.9318 0.032 Uiso calc R 1 1
C C10 0.2431(6) 0.3324(3) 0.8212(2) 0.0248(6) Uani d . 1 1
H H10A 0.4350 0.3013 0.7963 0.030 Uiso calc R 1 1
H H10B 0.2581 0.3506 0.8950 0.030 Uiso calc R 1 1
C C11 0.0328(6) 0.2037(3) 0.7240(2) 0.0266(7) Uani d . 1 1
H H11A 0.2318 0.1769 0.7022 0.032 Uiso calc R 1 1
H H11B -0.0311 0.2649 0.6670 0.032 Uiso calc R 1 1
C C12 -0.1666(6) 0.1064(3) 0.7350(2) 0.0297(7) Uani d . 1 1
C C13 -0.2911(7) 0.0595(3) 0.8283(2) 0.0357(8) Uani d . 1 1
H H13A -0.2548 0.0879 0.8928 0.043 Uiso calc R 1 1
H H13B -0.4166 -0.0025 0.8307 0.043 Uiso calc R 1 1
C C14 -0.2130(7) 0.0672(3) 0.6292(2) 0.0375(8) Uani d . 1 1
H H14A -0.3299 -0.0013 0.6420 0.056 Uiso calc R 1 1
H H14B -0.0245 0.0489 0.5934 0.056 Uiso calc R 1 1
H H14C -0.3148 0.1284 0.5833 0.056 Uiso calc R 1 1

loop_
_atom_site_aniso_label
_atom_site_aniso_U_11
_atom_site_aniso_U_22
_atom_site_aniso_U_33
_atom_site_aniso_U_12
_atom_site_aniso_U_13
_atom_site_aniso_U_23
O1 0.0280(11) 0.0367(12) 0.0136(9) 0.0045(9) 0.0047(8) -0.0017(8)
O2 0.0420(12) 0.0492(15) 0.0141(10) 0.0119(11) 0.0064(8) 0.0055(9)
O3 0.0328(11) 0.0321(12) 0.0121(9) 0.0010(9) 0.0050(7) -0.0025(8)
N1 0.0264(12) 0.0306(14) 0.0083(10) -0.0017(10) 0.0040(9) 0.0015(10)
N2 0.0275(12) 0.0259(13) 0.0108(10) 0.0025(10) 0.0039(9) -0.0007(9)
N3 0.0249(12) 0.0287(13) 0.0108(10) 0.0010(10) 0.0027(8) -0.0042(9)
C1 0.0241(14) 0.0313(16) 0.0126(12) -0.0017(12) 0.0007(10) -0.0040(11)
C2 0.0284(14) 0.0340(17) 0.0106(12) 0.0002(12) 0.0005(10) 0.0000(11)
C3 0.0235(14) 0.0255(15) 0.0122(12) -0.0018(11) 0.0011(10) -0.0003(10)
C4 0.0203(13) 0.0283(16) 0.0165(12) -0.0005(11) 0.0025(10) -0.0058(11)
C5 0.0323(15) 0.0263(15) 0.0168(13) -0.0006(12) 0.0022(11) 0.0006(11)
C6 0.0307(16) 0.0345(18) 0.0260(15) 0.0010(14) -0.0010(12) -0.0046(13)
C7 0.0299(15) 0.0323(17) 0.0266(14) -0.0006(13) 0.0038(12) -0.0107(13)
C8 0.0314(16) 0.0422(19) 0.0161(13) 0.0044(14) 0.0045(11) -0.0086(13)
C9 0.0257(14) 0.0360(17) 0.0155(13) 0.0053(13) 0.0019(10) -0.0024(12)
C10 0.0289(14) 0.0339(17) 0.0104(11) 0.0030(12) -0.0002(10) -0.0009(11)
C11 0.0333(15) 0.0326(17) 0.0128(12) 0.0060(13) 0.0015(11) -0.0037(12)
C12 0.0353(16) 0.0298(17) 0.0223(14) 0.0072(13) 0.0012(12) -0.0024(12)
C13 0.0461(18) 0.0342(18) 0.0258(15) -0.0044(15) 0.0058(13) -0.0038(13)
C14 0.0500(19) 0.0383(19) 0.0240(15) -0.0034(16) 0.0003(13) -0.0045(14)

loop_
_atom_type_symbol
_atom_type_description
_atom_type_scat_dispersion_real
_atom_type_scat_dispersion_imag
_atom_type_scat_source
C C 0.0033 0.0016 'International Tables Vol C Tables 4.2.6.8 and 6.1.1.4'
H H 0.0000 0.0000 'International Tables Vol C Tables 4.2.6.8 and 6.1.1.4'
N N 0.0061 0.0033 'International Tables Vol C Tables 4.2.6.8 and 6.1.1.4'
O O 0.0106 0.0060 'International Tables Vol C Tables 4.2.6.8 and 6.1.1.4'

loop_
_geom_angle_atom_site_label_1
_geom_angle_atom_site_label_2
_geom_angle_atom_site_label_3
_geom_angle
C10 O3 C11 113.35(19)
C1 N1 C2 126.5(2)
C1 N1 H1 119(3)
C2 N1 H1 115(3)
N3 N2 C1 124.4(2)
N3 N2 C10 114.3(2)
C1 N2 C10 121.2(2)
C3 N3 N2 120.6(2)
O1 C1 N1 123.2(2)
O1 C1 N2 122.5(3)
N1 C1 N2 114.2(2)
O2 C2 N1 120.4(2)
O2 C2 C3 126.1(3)
N1 C2 C3 113.5(2)
N3 C3 C2 120.7(2)
N3 C3 C4 117.0(2)
C2 C3 C4 122.4(3)
C5 C4 C9 119.2(2)
C5 C4 C3 123.4(2)
C9 C4 C3 117.3(2)
C4 C5 C6 120.5(2)
C4 C5 H5 119.8
C6 C5 H5 119.8
C7 C6 C5 119.9(3)
C7 C6 H6 120.0
C5 C6 H6 120.0
C8 C7 C6 120.1(3)
C8 C7 H7 119.9
C6 C7 H7 119.9
C7 C8 C9 120.5(3)
C7 C8 H8 119.7
C9 C8 H8 119.7
C8 C9 C4 119.7(3)
C8 C9 H9 120.1
C4 C9 H9 120.1
O3 C10 N2 111.8(2)
O3 C10 H10A 109.3
N2 C10 H10A 109.3
O3 C10 H10B 109.3
N2 C10 H10B 109.3
H10A C10 H10B 107.9
O3 C11 C12 111.1(2)
O3 C11 H11A 109.4
C12 C11 H11A 109.4
O3 C11 H11B 109.4
C12 C11 H11B 109.4
H11A C11 H11B 108.0
C13 C12 C11 123.4(3)
C13 C12 C14 123.5(3)
C11 C12 C14 113.1(2)
C12 C13 H13A 120.0
C12 C13 H13B 120.0
H13A C13 H13B 120.0
C12 C14 H14A 109.5
C12 C14 H14B 109.5
H14A C14 H14B 109.5
C12 C14 H14C 109.5
H14A C14 H14C 109.5
H14B C14 H14C 109.5

loop_
_geom_bond_atom_site_label_1
_geom_bond_atom_site_label_2
_geom_bond_distance
O1 C1 1.230(3)
O2 C2 1.220(3)
O3 C10 1.393(3)
O3 C11 1.438(3)
N1 C1 1.362(4)
N1 C2 1.383(4)
N1 H1 0.888(10)
N2 N3 1.362(3)
N2 C1 1.379(3)
N2 C10 1.466(3)
N3 C3 1.297(4)
C2 C3 1.493(3)
C3 C4 1.498(3)
C4 C5 1.381(4)
C4 C9 1.405(4)
C5 C6 1.401(4)
C5 H5 0.9500
C6 C7 1.380(4)
C6 H6 0.9500
C7 C8 1.378(4)
C7 H7 0.9500
C8 C9 1.393(4)
C8 H8 0.9500
C9 H9 0.9500
C10 H10A 0.9900
C10 H10B 0.9900
C11 C12 1.490(4)
C11 H11A 0.9900
C11 H11B 0.9900
C12 C13 1.325(4)
C12 C14 1.503(4)
C13 H13A 0.9500
C13 H13B 0.9500
C14 H14A 0.9800
C14 H14B 0.9800
C14 H14C 0.9800

loop_
_geom_hbond_atom_site_label_D
_geom_hbond_atom_site_label_H
_geom_hbond_atom_site_label_A
_geom_hbond_site_symmetry_A
_geom_hbond_distance_DH
_geom_hbond_distance_HA
_geom_hbond_distance_DA
_geom_hbond_angle_DHA
N1 H1 O1 2_666 0.890(10) 1.930(10) 2.802(3) 168(4)

loop_
_geom_torsion_atom_site_label_1
_geom_torsion_atom_site_label_2
_geom_torsion_atom_site_label_3
_geom_torsion_atom_site_label_4
_geom_torsion
C1 N2 N3 C3 1.5(4)
C10 N2 N3 C3 -175.2(2)
C2 N1 C1 O1 -178.9(2)
C2 N1 C1 N2 1.1(4)
N3 N2 C1 O1 176.5(2)
C10 N2 C1 O1 -7.1(4)
N3 N2 C1 N1 -3.5(4)
C10 N2 C1 N1 172.9(2)
C1 N1 C2 O2 -177.2(2)
C1 N1 C2 C3 2.8(4)
N2 N3 C3 C2 3.0(4)
N2 N3 C3 C4 -177.40(19)
O2 C2 C3 N3 175.1(3)
N1 C2 C3 N3 -4.9(4)
O2 C2 C3 C4 -4.5(4)
N1 C2 C3 C4 175.5(2)
N3 C3 C4 C5 -173.3(2)
C2 C3 C4 C5 6.4(4)
N3 C3 C4 C9 8.3(4)
C2 C3 C4 C9 -172.1(2)
C9 C4 C5 C6 -0.6(4)
C3 C4 C5 C6 -179.1(2)
C4 C5 C6 C7 0.6(4)
C5 C6 C7 C8 -0.6(4)
C6 C7 C8 C9 0.7(4)
C7 C8 C9 C4 -0.7(4)
C5 C4 C9 C8 0.7(4)
C3 C4 C9 C8 179.2(2)
C11 O3 C10 N2 68.7(3)
N3 N2 C10 O3 72.8(2)
C1 N2 C10 O3 -104.0(3)
C10 O3 C11 C12 173.3(2)
O3 C11 C12 C13 -8.5(4)
O3 C11 C12 C14 171.2(2)

loop_
_cod_related_entry_id
_cod_related_entry_database
_cod_related_entry_code
1 ChemSpider 30657454
